data_7222087
loop_
_publ_author_name
'Khorasani, S.'
'Botes, D. S.'
'Fernandes, M. A.'
'Levendis, D. C.'

_publ_section_title
;
 A single-crystal-to-single-crystal Diels--Alder reaction with mixed
 topochemical and topotactic behaviour
;
_journal_issue 46
_journal_name_full CrystEngComm
_journal_page_first 8933
_journal_paper_doi 10.1039/C5CE01301A
_journal_volume 17
_journal_year 2015
_chemical_formula_moiety '0.201(C28 H19 Br N2 O4 S2), 0.799(C14 H10 N2 O4 S2), 0.799(C14 H9 Br)'
_chemical_formula_sum 'C28 H19 Br N2 O4 S2'
_chemical_formula_weight 591.48
_space_group_crystal_system monoclinic
_space_group_IT_number 14
_space_group_name_Hall '-P 2yn'
_space_group_name_H-M_alt 'P 1 21/n 1'
_symmetry_space_group_name_Hall '-P 2yn'
_symmetry_space_group_name_H-M 'P 1 21/n 1'
_atom_sites_solution_hydrogens geom
_audit_creation_method SHELXL-2014/7
_audit_update_record
;
2015-08-07 deposited with the CCDC.
2015-08-20 downloaded from the CCDC.
;
_cell_angle_alpha 90
_cell_angle_beta 108.152(2)
_cell_angle_gamma 90
_cell_formula_units_Z 4
_cell_length_a 12.8650(6)
_cell_length_b 13.6783(6)
_cell_length_c 14.6129(7)
_cell_measurement_reflns_used 9964
_cell_measurement_temperature 173(2)
_cell_measurement_theta_max 28.31
_cell_measurement_theta_min 2.94
_cell_volume 2443.5(2)
_computing_cell_refinement 'Bruker SAINT'
_computing_data_collection 'Bruker APEX2'
_computing_data_reduction 'Bruker SAINT'
_computing_molecular_graphics 'Bruker SHELXTL'
_computing_publication_material 'Bruker SHELXTL'
_computing_structure_refinement 'SHELXL-2014/7 (Sheldrick, 2014)'
_computing_structure_solution 'SHELXS-97 (Sheldrick 2008)'
_diffrn_ambient_temperature 173(2)
_diffrn_measured_fraction_theta_full 0.999
_diffrn_measured_fraction_theta_max 0.999
_diffrn_measurement_device_type 'Bruker APEX-II CCD'
_diffrn_measurement_method '\f and \w scans'
_diffrn_radiation_type MoK\a
_diffrn_radiation_wavelength 0.71073
_diffrn_reflns_av_R_equivalents 0.0512
_diffrn_reflns_av_unetI/netI 0.0218
_diffrn_reflns_laue_measured_fraction_full 0.999
_diffrn_reflns_laue_measured_fraction_max 0.999
_diffrn_reflns_limit_h_max 16
_diffrn_reflns_limit_h_min -16
_diffrn_reflns_limit_k_max 18
_diffrn_reflns_limit_k_min -18
_diffrn_reflns_limit_l_max 19
_diffrn_reflns_limit_l_min -19
_diffrn_reflns_number 62425
_diffrn_reflns_point_group_measured_fraction_full 0.999
_diffrn_reflns_point_group_measured_fraction_max 0.999
_diffrn_reflns_theta_full 25.242
_diffrn_reflns_theta_max 27.999
_diffrn_reflns_theta_min 2.934
_exptl_absorpt_coefficient_mu 1.894
_exptl_absorpt_correction_T_max 0.8971
_exptl_absorpt_correction_T_min 0.6259
_exptl_absorpt_correction_type integration
_exptl_absorpt_process_details 'Face indexed absorption corrections carried out with XPREP'
_exptl_crystal_colour yellow
_exptl_crystal_density_diffrn 1.608
_exptl_crystal_description plate
_exptl_crystal_F_000 1200
_exptl_crystal_recrystallization_method 'Thermal solid-state reaction from CT crystal'
_exptl_crystal_size_max 0.470
_exptl_crystal_size_mid 0.200
_exptl_crystal_size_min 0.070
_refine_diff_density_max 0.511
_refine_diff_density_min -0.400
_refine_diff_density_rms 0.062
_refine_ls_extinction_method none
_refine_ls_goodness_of_fit_ref 1.042
_refine_ls_hydrogen_treatment constr
_refine_ls_matrix_type full
_refine_ls_number_parameters 513
_refine_ls_number_reflns 5888
_refine_ls_number_restraints 35
_refine_ls_restrained_S_all 1.041
_refine_ls_R_factor_all 0.0554
_refine_ls_R_factor_gt 0.0364
_refine_ls_shift/su_max 0.007
_refine_ls_shift/su_mean 0.001
_refine_ls_structure_factor_coef Fsqd
_refine_ls_weighting_details 'w=1/[\s^2^(Fo^2^)+(0.0477P)^2^+1.7195P] where P=(Fo^2^+2Fc^2^)/3'
_refine_ls_weighting_scheme calc
_refine_ls_wR_factor_gt 0.0906
_refine_ls_wR_factor_ref 0.1018
_reflns_Friedel_coverage 0.000
_reflns_number_gt 4534
_reflns_number_total 5888
_reflns_threshold_expression 'I > 2\s(I)'
_cod_data_source_file c5ce01301a1.cif
_cod_data_source_block 12days_reaction
_cod_depositor_comments 'Adding full bibliography for 7222085--7222099.cif.'
_cod_database_code 7222087
_shelx_shelxl_version_number 2014/7
_shelx_space_group_comment
;
The symmetry employed for this shelxl refinement is uniquely defined
by the following loop, which should always be used as a source of
symmetry information in preference to the above space-group names.
They are only intended as comments.
;
_shelx_estimated_absorpt_t_min 0.470
_shelx_estimated_absorpt_t_max 0.879

loop_
_space_group_symop_operation_xyz
'x, y, z'
'-x+1/2, y+1/2, -z+1/2'
'-x, -y, -z'
'x-1/2, -y-1/2, z-1/2'

loop_
_atom_site_label
_atom_site_type_symbol
_atom_site_fract_x
_atom_site_fract_y
_atom_site_fract_z
_atom_site_U_iso_or_equiv
_atom_site_adp_type
_atom_site_occupancy
_atom_site_site_symmetry_order
_atom_site_calc_flag
_atom_site_refinement_flags_posn
_atom_site_refinement_flags_adp
_atom_site_refinement_flags_occupancy
_atom_site_disorder_assembly
_atom_site_disorder_group
C1A C 0.1751(3) 0.3242(3) 0.0359(3) 0.0297(12) Uani 0.799(1) 1 d . . P A 1
C2A C 0.2016(2) 0.3177(2) 0.14363(19) 0.0270(6) Uani 0.799(1) 1 d . . P A 1
C3A C 0.3111(2) 0.31490(19) 0.18206(19) 0.0266(5) Uani 0.799(1) 1 d . . P A 1
C4A C 0.3609(3) 0.3157(2) 0.1012(2) 0.0358(5) Uani 0.799(1) 1 d . . P A 1
C5A C 0.1327(3) 0.3179(2) 0.3941(3) 0.0273(14) Uani 0.799(1) 1 d . . P A 1
C6A C 0.1827(2) 0.3150(2) 0.3134(2) 0.0285(4) Uani 0.799(1) 1 d . . P A 1
C7A C 0.2919(3) 0.3124(2) 0.3518(3) 0.026(2) Uani 0.799(1) 1 d . . P A 1
C8A C 0.3198(2) 0.3149(2) 0.4596(2) 0.0294(5) Uani 0.799(1) 1 d . . P A 1
C9A C 0.2858(3) 0.3200(2) -0.0803(2) 0.0379(7) Uani 0.799(1) 1 d . . P A 1
H9A H 0.3576 0.3477 -0.0780 0.046 Uiso 0.799(1) 1 calc R U P A 1
H9B H 0.2282 0.3614 -0.1239 0.046 Uiso 0.799(1) 1 calc R U P A 1
C10A C 0.2767(3) 0.2186(3) -0.1204(2) 0.0462(8) Uani 0.799(1) 1 d . . P A 1
H10A H 0.3327 0.1727 -0.0913 0.055 Uiso 0.799(1) 1 calc R U P A 1
C11A C 0.1954(4) 0.1908(3) -0.1934(3) 0.0663(11) Uani 0.799(1) 1 d . . P A 1
H11A H 0.1386 0.2356 -0.2236 0.080 Uiso 0.799(1) 1 calc R U P A 1
H11B H 0.1926 0.1257 -0.2167 0.080 Uiso 0.799(1) 1 calc R U P A 1
C12A C 0.2067(2) 0.3224(2) 0.57474(18) 0.0319(6) Uani 0.799(1) 1 d . . P A 1
H12A H 0.2734 0.2964 0.6228 0.038 Uiso 0.799(1) 1 calc R U P A 1
H12B H 0.1444 0.2805 0.5760 0.038 Uiso 0.799(1) 1 calc R U P A 1
C13A C 0.1868(2) 0.4243(2) 0.60250(18) 0.0312(6) Uani 0.799(1) 1 d . . P A 1
H13A H 0.2393 0.4735 0.6038 0.037 Uiso 0.799(1) 1 calc R U P A 1
C14A C 0.0987(3) 0.4479(3) 0.6252(3) 0.0545(9) Uani 0.799(1) 1 d . . P A 1
H14A H 0.0454 0.3995 0.6243 0.065 Uiso 0.799(1) 1 calc R U P A 1
H14B H 0.0884 0.5133 0.6426 0.065 Uiso 0.799(1) 1 calc R U P A 1
N1A N 0.2748(3) 0.3227(3) 0.0154(3) 0.0347(8) Uani 0.799(1) 1 d . . P A 1
N2A N 0.2202(4) 0.3171(3) 0.4788(3) 0.0318(11) Uani 0.799(1) 1 d . . P A 1
O1A O 0.0862(3) 0.3323(2) -0.0224(2) 0.047(2) Uani 0.799(1) 1 d . . P A 1
O2A O 0.4572(2) 0.3117(3) 0.1083(3) 0.0429(10) Uani 0.799(1) 1 d . . P A 1
O3A O 0.0364(3) 0.3206(3) 0.3860(3) 0.0412(17) Uani 0.799(1) 1 d . . P A 1
O4A O 0.4085(3) 0.3165(3) 0.51862(18) 0.0330(7) Uani 0.799(1) 1 d . . P A 1
S1A S 0.09720(12) 0.31419(11) 0.19457(8) 0.0278(2) Uani 0.799(1) 1 d . . P A 1
S2A S 0.39628(10) 0.30875(10) 0.30024(7) 0.0254(3) Uani 0.799(1) 1 d . . P A 1
C15A C 0.38043(19) 0.56400(18) 0.19980(18) 0.0248(5) Uani 0.799(1) 1 d . . P A 1
C16A C 0.3289(3) 0.5663(3) 0.1002(2) 0.0237(6) Uani 0.799(1) 1 d . . P A 1
C17A C 0.3848(3) 0.5673(3) 0.0292(4) 0.0274(7) Uani 0.799(1) 1 d . . P A 1
H17A H 0.4623 0.5635 0.0492 0.033 Uiso 0.799(1) 1 calc R U P A 1
C18A C 0.3295(3) 0.5734(2) -0.0648(2) 0.0342(7) Uani 0.799(1) 1 d . . P A 1
H18A H 0.3684 0.5753 -0.1103 0.041 Uiso 0.799(1) 1 calc R U P A 1
C19A C 0.2140(3) 0.5771(2) -0.0972(2) 0.0353(6) Uani 0.799(1) 1 d . . P A 1
H19A H 0.1765 0.5830 -0.1642 0.042 Uiso 0.799(1) 1 calc R U P A 1
C20A C 0.1561(5) 0.5723(3) -0.0349(5) 0.0349(10) Uani 0.799(1) 1 d . . P A 1
H20A H 0.0785 0.5715 -0.0583 0.042 Uiso 0.799(1) 1 calc R U P A 1
C21A C 0.2108(3) 0.5686(3) 0.0659(3) 0.0261(7) Uani 0.799(1) 1 d . . P A 1
C22A C 0.1532(2) 0.56669(19) 0.13231(19) 0.0287(5) Uani 0.799(1) 1 d . . P A 1
H22A H 0.0755 0.5668 0.1095 0.034 Uiso 0.799(1) 1 calc R U P A 1
C23A C 0.2061(3) 0.5646(2) 0.2308(2) 0.0272(7) Uani 0.799(1) 1 d . . P A 1
C24A C 0.1458(3) 0.5636(3) 0.2987(3) 0.0346(14) Uani 0.799(1) 1 d . . P A 1
H24A H 0.0681 0.5632 0.2754 0.042 Uiso 0.799(1) 1 calc R U P A 1
C25A C 0.1966(3) 0.5634(3) 0.3946(3) 0.0339(7) Uani 0.799(1) 1 d . . P A 1
H25A H 0.1547 0.5632 0.4379 0.041 Uiso 0.799(1) 1 calc R U P A 1
C26A C 0.3129(3) 0.5633(3) 0.4313(3) 0.0330(7) Uani 0.799(1) 1 d . . P A 1
H26A H 0.3481 0.5640 0.4989 0.040 Uiso 0.799(1) 1 calc R U P A 1
C27A C 0.3744(3) 0.5622(3) 0.3695(2) 0.0345(14) Uani 0.799(1) 1 d . . P A 1
H27A H 0.4519 0.5605 0.3949 0.041 Uiso 0.799(1) 1 calc R U P A 1
C28A C 0.3229(3) 0.5638(2) 0.2669(2) 0.0253(7) Uani 0.799(1) 1 d . . P A 1
Br1A Br 0.53564(2) 0.56370(3) 0.24551(2) 0.03705(12) Uani 0.799(1) 1 d . . P A 1
C1B C 0.1824(4) 0.3368(4) 0.0443(3) 0.081(14) Uani 0.201(1) 1 d G . P A 2
C2B C 0.2022(3) 0.3763(3) 0.1427(3) 0.040(3) Uani 0.201(1) 1 d G . P A 2
C3B C 0.3296(3) 0.3700(3) 0.1902(3) 0.039(3) Uani 0.201(1) 1 d G . P A 2
C4B C 0.3687(4) 0.3199(4) 0.1130(4) 0.0358(5) Uani 0.201(1) 1 d G . P A 2
C5B C 0.1240(6) 0.3224(5) 0.3865(4) 0.079(15) Uani 0.201(1) 1 d G . P A 2
C6B C 0.1779(5) 0.3110(4) 0.3134(4) 0.0285(4) Uani 0.201(1) 1 d G . P A 2
C7B C 0.2872(5) 0.3118(4) 0.3564(3) 0.035(11) Uani 0.201(1) 1 d G . P A 2
C8B C 0.3061(6) 0.3265(5) 0.4600(3) 0.0294(5) Uani 0.201(1) 1 d G . P A 2
C9B C 0.2837(7) 0.2529(5) -0.0543(4) 0.124(4) Uiso 0.201(1) 1 d G U P A 2
H9C H 0.3489 0.2827 -0.0653 0.148 Uiso 0.201(1) 1 calc R U P A 2
H9D H 0.3082 0.1871 -0.0282 0.148 Uiso 0.201(1) 1 calc R U P A 2
C10B C 0.2166(8) 0.2297(5) -0.1525(4) 0.124(4) Uiso 0.201(1) 1 d G U P A 2
H10B H 0.1432 0.2523 -0.1755 0.148 Uiso 0.201(1) 1 calc R U P A 2
C11B C 0.2569(10) 0.1780(6) -0.2092(5) 0.124(4) Uiso 0.201(1) 1 d G U P A 2
H11C H 0.3303 0.1553 -0.1864 0.148 Uiso 0.201(1) 1 calc R U P A 2
H11D H 0.2127 0.1633 -0.2730 0.148 Uiso 0.201(1) 1 calc R U P A 2
C12B C 0.1847(8) 0.3407(6) 0.5672(4) 0.124(4) Uiso 0.201(1) 1 d G U P A 2
H12C H 0.2557 0.3347 0.6188 0.148 Uiso 0.201(1) 1 calc R U P A 2
H12D H 0.1371 0.2867 0.5753 0.148 Uiso 0.201(1) 1 calc R U P A 2
C13B C 0.1331(9) 0.4357(7) 0.5788(5) 0.124(4) Uiso 0.201(1) 1 d G U P A 2
H13B H 0.0902 0.4697 0.5231 0.148 Uiso 0.201(1) 1 calc R U P A 2
C14B C 0.1456(10) 0.4736(8) 0.6647(5) 0.124(4) Uiso 0.201(1) 1 d G U P A 2
H14C H 0.1882 0.4403 0.7209 0.148 Uiso 0.201(1) 1 calc R U P A 2
H14D H 0.1119 0.5342 0.6703 0.148 Uiso 0.201(1) 1 calc R U P A 2
C15B C 0.3739(4) 0.4792(4) 0.2088(3) 0.039(3) Uani 0.201(1) 1 d G . P A 2
C16B C 0.3364(5) 0.5329(3) 0.1126(4) 0.043(6) Uani 0.201(1) 1 d G . P A 2
C17B C 0.3989(6) 0.5706(5) 0.0594(5) 0.052(8) Uani 0.201(1) 1 d G . P A 2
H17B H 0.4764 0.5684 0.0847 0.063 Uiso 0.201(1) 1 calc R U P A 2
C18B C 0.3503(8) 0.6115(5) -0.0301(5) 0.088(8) Uani 0.201(1) 1 d G . P A 2
H18B H 0.3944 0.6357 -0.0665 0.106 Uiso 0.201(1) 1 calc R U P A 2
C19B C 0.2378(8) 0.6173(4) -0.0667(4) 0.093(9) Uani 0.201(1) 1 d G . P A 2
H19B H 0.2046 0.6469 -0.1277 0.112 Uiso 0.201(1) 1 calc R U P A 2
C20B C 0.1722(6) 0.5794(4) -0.0140(4) 0.050(10) Uani 0.201(1) 1 d G . P A 2
H20B H 0.0947 0.5821 -0.0392 0.060 Uiso 0.201(1) 1 calc R U P A 2
C21B C 0.2232(5) 0.5380(3) 0.0757(3) 0.036(5) Uani 0.201(1) 1 d G . P A 2
C22B C 0.1653(4) 0.4854(3) 0.1377(3) 0.042(3) Uani 0.201(1) 1 d G . P A 2
H22B H 0.0841 0.4910 0.1091 0.051 Uiso 0.201(1) 1 calc R U P A 2
C23B C 0.2028(4) 0.5276(3) 0.2371(3) 0.033(4) Uani 0.201(1) 1 d G . P A 2
C24B C 0.1389(5) 0.5588(4) 0.2907(4) 0.044(6) Uani 0.201(1) 1 d G U P A 2
H24B H 0.0615 0.5605 0.2638 0.053 Uiso 0.201(1) 1 calc R U P A 2
C25B C 0.1885(6) 0.5874(4) 0.3833(4) 0.040(4) Uani 0.201(1) 1 d G U P A 2
H25B H 0.1452 0.6069 0.4222 0.048 Uiso 0.201(1) 1 calc R U P A 2
C26B C 0.3018(6) 0.5882(4) 0.4215(4) 0.038(4) Uani 0.201(1) 1 d G U P A 2
H26B H 0.3346 0.6097 0.4859 0.045 Uiso 0.201(1) 1 calc R U P A 2
C27B C 0.3676(5) 0.5586(4) 0.3686(4) 0.041(6) Uani 0.201(1) 1 d G U P A 2
H27B H 0.4450 0.5604 0.3954 0.049 Uiso 0.201(1) 1 calc R U P A 2
C28B C 0.3193(4) 0.5266(3) 0.2767(3) 0.033(4) Uani 0.201(1) 1 d G . P A 2
N1B N 0.2790(5) 0.3060(4) 0.0339(4) 0.040(6) Uani 0.201(1) 1 d G . P A 2
N2B N 0.2035(7) 0.3300(5) 0.4720(4) 0.045(8) Uani 0.201(1) 1 d G . P A 2
O1B O 0.0933(5) 0.3359(5) -0.0183(3) 0.052(9) Uani 0.201(1) 1 d G . P A 2
O2B O 0.4598(5) 0.2966(5) 0.1223(5) 0.052(7) Uani 0.201(1) 1 d G . P A 2
O3B O 0.0263(6) 0.3232(6) 0.3756(5) 0.060(10) Uani 0.201(1) 1 d G . P A 2
O4B O 0.3927(7) 0.3323(6) 0.5238(3) 0.059(7) Uani 0.201(1) 1 d G . P A 2
S1B S 0.1126(4) 0.2994(4) 0.1913(4) 0.064(3) Uani 0.201(1) 1 d G . P A 2
S2B S 0.3866(4) 0.2993(4) 0.3016(4) 0.072(4) Uani 0.201(1) 1 d G . P A 2
Br1B Br 0.5344(1) 0.48839(15) 0.26255(11) 0.0544(6) Uani 0.201(1) 1 d . . P A 2

loop_
_atom_site_aniso_label
_atom_site_aniso_U_11
_atom_site_aniso_U_22
_atom_site_aniso_U_33
_atom_site_aniso_U_23
_atom_site_aniso_U_13
_atom_site_aniso_U_12
C1A 0.035(3) 0.0298(18) 0.0222(19) -0.0030(15) 0.0066(18) -0.0051(18)
C2A 0.0296(13) 0.0244(13) 0.0259(14) -0.0032(11) 0.0071(10) -0.0028(11)
C3A 0.0283(13) 0.0231(13) 0.0283(13) -0.0044(11) 0.0088(10) -0.0023(11)
C4A 0.0411(14) 0.0361(12) 0.0310(13) -0.0077(10) 0.0122(11) -0.0057(10)
C5A 0.025(2) 0.031(3) 0.031(3) 0.0022(18) 0.015(2) 0.0029(18)
C6A 0.0289(11) 0.0269(10) 0.0291(11) 0.0000(8) 0.0080(9) -0.0005(8)
C7A 0.025(3) 0.029(4) 0.022(3) -0.003(2) 0.002(2) -0.001(2)
C8A 0.0281(12) 0.0274(12) 0.0315(12) -0.0013(9) 0.0079(9) 0.0048(9)
C9A 0.0490(17) 0.0401(16) 0.0293(14) -0.0048(12) 0.0189(13) -0.0212(13)
C10A 0.0522(19) 0.060(2) 0.0290(15) -0.0076(14) 0.0172(14) 0.0012(16)
C11A 0.088(3) 0.072(3) 0.0407(19) -0.0217(18) 0.024(2) -0.023(2)
C12A 0.0372(14) 0.0398(15) 0.0218(12) 0.0046(11) 0.0137(11) 0.0033(12)
C13A 0.0299(13) 0.0406(15) 0.0240(12) 0.0002(11) 0.0096(10) 0.0003(11)
C14A 0.051(2) 0.057(2) 0.066(2) -0.0126(18) 0.0345(18) 0.0008(16)
N1A 0.042(2) 0.0388(15) 0.0248(13) -0.0040(14) 0.0116(12) -0.0120(13)
N2A 0.0303(16) 0.0394(19) 0.024(2) 0.0007(14) 0.0054(13) 0.0070(15)
O1A 0.047(3) 0.060(4) 0.027(3) -0.007(2) 0.000(2) -0.016(2)
O2A 0.038(2) 0.0516(18) 0.0448(17) -0.0094(15) 0.0219(15) -0.0100(14)
O3A 0.025(2) 0.057(4) 0.041(2) 0.003(2) 0.0090(17) 0.004(2)
O4A 0.0266(12) 0.0398(14) 0.0282(16) -0.0042(11) 0.0020(11) 0.0051(12)
S1A 0.0230(4) 0.0336(5) 0.0239(5) 0.0011(3) 0.0031(3) -0.0015(4)
S2A 0.0178(5) 0.0329(6) 0.0249(6) -0.0029(4) 0.0057(4) 0.0011(4)
C15A 0.0176(11) 0.0245(12) 0.0310(13) -0.0009(10) 0.0056(9) -0.0008(9)
C16A 0.0244(14) 0.0207(18) 0.0269(14) -0.0006(12) 0.0091(11) -0.0017(11)
C17A 0.0260(15) 0.0304(18) 0.029(2) -0.0042(12) 0.0132(14) -0.0032(13)
C18A 0.0392(17) 0.0333(17) 0.0340(15) 0.0036(13) 0.0173(13) 0.0008(14)
C19A 0.0427(17) 0.0373(17) 0.0242(14) 0.0028(12) 0.0081(12) 0.0001(13)
C20A 0.0310(18) 0.036(2) 0.0300(15) 0.0013(16) -0.0015(15) -0.0049(16)
C21A 0.0222(14) 0.024(2) 0.0297(18) 0.0004(13) 0.0042(12) -0.0018(12)
C22A 0.0197(11) 0.0294(13) 0.0351(14) 0.0023(11) 0.0058(10) -0.0018(10)
C23A 0.0245(14) 0.025(2) 0.0340(15) 0.0018(12) 0.0110(11) -0.0021(11)
C24A 0.0264(19) 0.041(3) 0.042(2) 0.003(2) 0.0195(16) 0.000(2)
C25A 0.0453(19) 0.0274(16) 0.0360(16) 0.0105(14) 0.0226(14) 0.0053(13)
C26A 0.0451(18) 0.0260(16) 0.0267(15) 0.0068(13) 0.0094(13) 0.0050(14)
C27A 0.031(2) 0.043(3) 0.028(2) -0.002(2) 0.0070(17) -0.001(2)
C28A 0.0231(13) 0.0221(18) 0.0302(14) 0.0001(12) 0.0076(11) -0.0020(11)
Br1A 0.01881(14) 0.0539(3) 0.03625(16) -0.00485(14) 0.00546(10) -0.00010(12)
C1B 0.064(19) 0.056(16) 0.09(2) -0.026(13) -0.028(14) -0.004(12)
C2B 0.034(6) 0.048(8) 0.036(7) 0.001(6) 0.007(5) -0.001(6)
C3B 0.035(6) 0.041(7) 0.043(7) 0.000(6) 0.013(5) 0.009(6)
C4B 0.0411(14) 0.0361(12) 0.0310(13) -0.0077(10) 0.0122(11) -0.0057(10)
C5B 0.09(2) 0.031(14) 0.065(18) 0.006(10) -0.053(13) -0.011(12)
C6B 0.0289(11) 0.0269(10) 0.0291(11) 0.0000(8) 0.0080(9) -0.0005(8)
C7B 0.036(16) 0.021(16) 0.06(2) 0.004(11) 0.037(14) 0.012(10)
C8B 0.0281(12) 0.0274(12) 0.0315(12) -0.0013(9) 0.0079(9) 0.0048(9)
C15B 0.024(5) 0.057(8) 0.032(6) -0.004(5) 0.002(4) -0.001(5)
C16B 0.031(7) 0.035(11) 0.069(12) 0.002(8) 0.022(7) -0.001(6)
C17B 0.061(12) 0.051(10) 0.034(12) -0.012(7) -0.001(8) -0.006(8)
C18B 0.074(15) 0.068(15) 0.13(2) 0.002(15) 0.046(16) -0.030(12)
C19B 0.17(3) 0.040(10) 0.048(11) -0.005(8) 0.003(13) -0.032(13)
C20B 0.032(11) 0.054(13) 0.07(2) -0.009(10) 0.019(13) -0.007(8)
C21B 0.042(9) 0.031(10) 0.034(8) 0.005(6) 0.009(6) 0.002(6)
C22B 0.026(6) 0.050(8) 0.047(7) 0.005(6) 0.006(5) -0.003(5)
C23B 0.027(6) 0.028(9) 0.043(7) 0.006(6) 0.009(5) -0.011(6)
C24B 0.045(9) 0.029(10) 0.053(9) 0.016(8) 0.010(7) 0.009(8)
C25B 0.051(6) 0.020(6) 0.052(7) 0.013(5) 0.021(5) 0.008(4)
C26B 0.053(6) 0.013(6) 0.045(7) 0.010(4) 0.012(4) 0.009(4)
C27B 0.042(8) 0.022(10) 0.054(11) 0.000(9) 0.009(7) 0.005(8)
C28B 0.036(7) 0.026(8) 0.042(7) -0.004(6) 0.022(5) -0.010(6)
N1B 0.060(10) 0.046(9) 0.020(7) 0.017(5) 0.021(6) 0.023(7)
N2B 0.036(11) 0.054(11) 0.056(16) 0.011(8) 0.032(11) -0.001(7)
O1B 0.046(13) 0.043(12) 0.064(17) 0.023(10) 0.015(11) 0.029(9)
O2B 0.034(9) 0.070(12) 0.055(10) 0.001(7) 0.017(7) 0.015(7)
O3B 0.060(15) 0.059(17) 0.079(17) 0.008(11) 0.048(12) -0.004(11)
O4B 0.057(11) 0.052(9) 0.058(10) -0.011(7) 0.004(8) 0.010(7)
S1B 0.051(4) 0.043(3) 0.075(5) -0.001(3) -0.015(3) -0.010(3)
S2B 0.055(5) 0.075(6) 0.078(6) -0.012(4) 0.009(4) 0.011(4)
Br1B 0.0270(6) 0.0746(15) 0.0577(9) -0.0022(8) 0.0075(6) -0.0039(6)

loop_
_atom_type_symbol
_atom_type_description
_atom_type_scat_dispersion_real
_atom_type_scat_dispersion_imag
_atom_type_scat_source
C C 0.0033 0.0016 'International Tables Vol C Tables 4.2.6.8 and 6.1.1.4'
H H 0.0000 0.0000 'International Tables Vol C Tables 4.2.6.8 and 6.1.1.4'
N N 0.0061 0.0033 'International Tables Vol C Tables 4.2.6.8 and 6.1.1.4'
O O 0.0106 0.0060 'International Tables Vol C Tables 4.2.6.8 and 6.1.1.4'
S S 0.1246 0.1234 'International Tables Vol C Tables 4.2.6.8 and 6.1.1.4'
Br Br -0.2901 2.4595 'International Tables Vol C Tables 4.2.6.8 and 6.1.1.4'

loop_
_geom_angle_atom_site_label_1
_geom_angle_atom_site_label_2
_geom_angle_atom_site_label_3
_geom_angle
O1A C1A N1A 125.5(3)
O1A C1A C2A 127.1(3)
N1A C1A C2A 107.3(3)
C3A C2A C1A 107.7(3)
C3A C2A S1A 132.3(2)
C1A C2A S1A 119.9(2)
C2A C3A C4A 108.5(2)
C2A C3A S2A 132.2(2)
C4A C3A S2A 119.3(2)
O2A C4A N1A 125.8(3)
O2A C4A C3A 127.2(3)
N1A C4A C3A 107.0(3)
O3A C5A N2A 127.5(4)
O3A C5A C6A 126.7(4)
N2A C5A C6A 105.8(3)
C7A C6A C5A 108.6(3)
C7A C6A S1A 132.2(3)
C5A C6A S1A 119.3(3)
C6A C7A C8A 108.4(3)
C6A C7A S2A 132.1(3)
C8A C7A S2A 119.5(2)
O4A C8A N2A 125.7(3)
O4A C8A C7A 128.2(3)
N2A C8A C7A 106.1(3)
N1A C9A C10A 112.5(3)
N1A C9A H9A 109.1
C10A C9A H9A 109.1
N1A C9A H9B 109.1
C10A C9A H9B 109.1
H9A C9A H9B 107.8
C11A C10A C9A 122.6(4)
C11A C10A H10A 118.7
C9A C10A H10A 118.7
C10A C11A H11A 120.0
C10A C11A H11B 120.0
H11A C11A H11B 120.0
N2A C12A C13A 112.7(3)
N2A C12A H12A 109.1
C13A C12A H12A 109.1
N2A C12A H12B 109.1
C13A C12A H12B 109.1
H12A C12A H12B 107.8
C14A C13A C12A 122.1(3)
C14A C13A H13A 119.0
C12A C13A H13A 119.0
C13A C14A H14A 120.0
C13A C14A H14B 120.0
H14A C14A H14B 120.0
C4A N1A C1A 109.3(3)
C4A N1A C9A 125.2(3)
C1A N1A C9A 125.2(3)
C5A N2A C8A 111.1(3)
C5A N2A C12A 123.2(3)
C8A N2A C12A 125.7(4)
C2A S1A C6A 95.45(14)
C7A S2A C3A 95.56(14)
C16A C15A C28A 123.1(3)
C16A C15A Br1A 118.1(2)
C28A C15A Br1A 118.8(2)
C15A C16A C17A 124.8(3)
C15A C16A C21A 117.9(3)
C17A C16A C21A 117.2(3)
C18A C17A C16A 121.1(3)
C18A C17A H17A 119.4
C16A C17A H17A 119.4
C17A C18A C19A 121.0(3)
C17A C18A H18A 119.5
C19A C18A H18A 119.5
C20A C19A C18A 121.1(4)
C20A C19A H19A 119.4
C18A C19A H19A 119.4
C19A C20A C21A 120.2(5)
C19A C20A H20A 119.9
C21A C20A H20A 119.9
C22A C21A C20A 121.5(3)
C22A C21A C16A 119.2(3)
C20A C21A C16A 119.3(3)
C23A C22A C21A 121.9(3)
C23A C22A H22A 119.1
C21A C22A H22A 119.1
C22A C23A C28A 120.2(3)
C22A C23A C24A 121.3(3)
C28A C23A C24A 118.5(3)
C25A C24A C23A 121.7(3)
C25A C24A H24A 119.2
C23A C24A H24A 119.2
C24A C25A C26A 120.2(3)
C24A C25A H25A 119.9
C26A C25A H25A 119.9
C27A C26A C25A 120.4(3)
C27A C26A H26A 119.8
C25A C26A H26A 119.8
C26A C27A C28A 120.8(3)
C26A C27A H27A 119.6
C28A C27A H27A 119.6
C15A C28A C23A 117.8(3)
C15A C28A C27A 123.9(3)
C23A C28A C27A 118.3(3)
O1B C1B N1B 126.0
O1B C1B C2B 124.5
N1B C1B C2B 109.4
C1B C2B C22B 110.2
C1B C2B C3B 104.4
C22B C2B C3B 109.5
C1B C2B S1B 103.0
C22B C2B S1B 110.1
C3B C2B S1B 119.2
C4B C3B C2B 103.7
C4B C3B C15B 111.3
C2B C3B C15B 107.1
C4B C3B S2B 106.5
C2B C3B S2B 119.5
C15B C3B S2B 108.6
O2B C4B N1B 127.3
O2B C4B C3B 125.3
N1B C4B C3B 107.5
O3B C5B N2B 125.0
O3B C5B C6B 128.0
N2B C5B C6B 107.0
C7B C6B C5B 108.9
C7B C6B S1B 125.6
C5B C6B S1B 125.5
C6B C7B C8B 107.2
C6B C7B S2B 127.0
C8B C7B S2B 125.8
O4B C8B N2B 125.7
O4B C8B C7B 128.2
N2B C8B C7B 106.1
C10B C9B N1B 141.4
C10B C9B H9C 101.7
N1B C9B H9C 101.7
C10B C9B H9D 101.7
N1B C9B H9D 101.7
H9C C9B H9D 104.7
C11B C10B C9B 120.6
C11B C10B H10B 119.7
C9B C10B H10B 119.7
C10B C11B H11C 120.0
C10B C11B H11D 120.0
H11C C11B H11D 120.0
N2B C12B C13B 113.5
N2B C12B H12C 108.9
C13B C12B H12C 108.9
N2B C12B H12D 108.9
C13B C12B H12D 108.9
H12C C12B H12D 107.7
C14B C13B C12B 121.5
C14B C13B H13B 119.2
C12B C13B H13B 119.2
C13B C14B H14C 120.0
C13B C14B H14D 120.0
H14C C14B H14D 120.0
C16B C15B C28B 108.4
C16B C15B C3B 107.5
C28B C15B C3B 107.2
C16B C15B Br1B 109.2(2)
C28B C15B Br1B 110.5(2)
C3B C15B Br1B 113.8(3)
C17B C16B C21B 119.1
C17B C16B C15B 128.8
C21B C16B C15B 112.0
C18B C17B C16B 121.0
C18B C17B H17B 119.5
C16B C17B H17B 119.5
C19B C18B C17B 120.1
C19B C18B H18B 120.0
C17B C18B H18B 120.0
C18B C19B C20B 120.1
C18B C19B H19B 119.9
C20B C19B H19B 119.9
C21B C20B C19B 118.6
C21B C20B H20B 120.7
C19B C20B H20B 120.7
C16B C21B C20B 121.0
C16B C21B C22B 113.2
C20B C21B C22B 125.5
C23B C22B C21B 109.0
C23B C22B C2B 108.8
C21B C22B C2B 106.4
C23B C22B H22B 110.9
C21B C22B H22B 110.9
C2B C22B H22B 110.9
C24B C23B C28B 120.8
C24B C23B C22B 127.3
C28B C23B C22B 111.7
C25B C24B C23B 118.6
C25B C24B H24B 120.7
C23B C24B H24B 120.7
C24B C25B C26B 120.7
C24B C25B H25B 119.7
C26B C25B H25B 119.7
C27B C26B C25B 121.7
C27B C26B H26B 119.2
C25B C26B H26B 119.2
C28B C27B C26B 118.5
C28B C27B H27B 120.7
C26B C27B H27B 120.7
C27B C28B C23B 119.6
C27B C28B C15B 128.0
C23B C28B C15B 112.2
C1B N1B C4B 114.9
C1B N1B C9B 121.9
C4B N1B C9B 123.0
C5B N2B C8B 110.9
C5B N2B C12B 125.1
C8B N2B C12B 124.0
C6B S1B C2B 100.5
C7B S2B C3B 102.2

loop_
_geom_bond_atom_site_label_1
_geom_bond_atom_site_label_2
_geom_bond_distance
C1A O1A 1.200(5)
C1A N1A 1.405(4)
C1A C2A 1.505(4)
C2A C3A 1.345(4)
C2A S1A 1.727(3)
C3A C4A 1.509(4)
C3A S2A 1.735(3)
C4A O2A 1.211(4)
C4A N1A 1.394(5)
C5A O3A 1.208(4)
C5A N2A 1.389(5)
C5A C6A 1.510(4)
C6A C7A 1.341(4)
C6A S1A 1.742(3)
C7A C8A 1.502(4)
C7A S2A 1.733(5)
C8A O4A 1.198(4)
C8A N2A 1.395(5)
C9A N1A 1.450(5)
C9A C10A 1.496(4)
C9A H9A 0.9900
C9A H9B 0.9900
C10A C11A 1.296(5)
C10A H10A 0.9500
C11A H11A 0.9500
C11A H11B 0.9500
C12A N2A 1.467(4)
C12A C13A 1.496(4)
C12A H12A 0.9900
C12A H12B 0.9900
C13A C14A 1.317(4)
C13A H13A 0.9500
C14A H14A 0.9500
C14A H14B 0.9500
C15A C16A 1.399(4)
C15A C28A 1.401(4)
C15A Br1A 1.898(2)
C16A C17A 1.435(5)
C16A C21A 1.444(5)
C17A C18A 1.337(6)
C17A H17A 0.9500
C18A C19A 1.413(5)
C18A H18A 0.9500
C19A C20A 1.345(6)
C19A H19A 0.9500
C20A C21A 1.422(7)
C20A H20A 0.9500
C21A C22A 1.393(4)
C22A C23A 1.387(4)
C22A H22A 0.9500
C23A C28A 1.429(4)
C23A C24A 1.438(4)
C24A C25A 1.350(5)
C24A H24A 0.9500
C25A C26A 1.422(5)
C25A H25A 0.9500
C26A C27A 1.373(5)
C26A H26A 0.9500
C27A C28A 1.439(4)
C27A H27A 0.9500
C1B O1B 1.2239
C1B N1B 1.3653
C1B C2B 1.4824
C2B C22B 1.5609
C2B C3B 1.5705
C2B S1B 1.8565
C3B C4B 1.5323
C3B C15B 1.5910
C3B S2B 1.8390
C4B O2B 1.1799
C4B N1B 1.3685
C5B O3B 1.2161
C5B N2B 1.3498
C5B C6B 1.4522
C6B C7B 1.3495
C6B S1B 1.7264
C7B C8B 1.4707
C7B S2B 1.7154
C8B O4B 1.2121
C8B N2B 1.3861
C9B C10B 1.4597
C9B N1B 1.4973
C9B H9C 0.9900
C9B H9D 0.9900
C10B C11B 1.3127
C10B H10B 0.9500
C11B H11C 0.9500
C11B H11D 0.9500
C12B N2B 1.4913
C12B C13B 1.4924
C12B H12C 0.9900
C12B H12D 0.9900
C13B C14B 1.3209
C13B H13B 0.9500
C14B H14C 0.9500
C14B H14D 0.9500
C15B C16B 1.5243
C15B C28B 1.5281
C15B Br1B 1.971(5)
C16B C17B 1.3805
C16B C21B 1.3891
C17B C18B 1.3799
C17B H17B 0.9500
C18B C19B 1.3799
C18B H18B 0.9500
C19B C20B 1.4070
C19B H19B 0.9500
C20B C21B 1.3907
C20B H20B 0.9500
C21B C22B 1.5215
C22B C23B 1.4960
C22B H22B 1.0000
C23B C24B 1.3687
C23B C28B 1.4282
C24B C25B 1.3615
C24B H24B 0.9500
C25B C26B 1.3885
C25B H25B 0.9500
C26B C27B 1.3734
C26B H26B 0.9500
C27B C28B 1.3643
C27B H27B 0.9500

loop_
_geom_torsion_atom_site_label_1
_geom_torsion_atom_site_label_2
_geom_torsion_atom_site_label_3
_geom_torsion_atom_site_label_4
_geom_torsion
O1A C1A C2A C3A -176.5(4)
N1A C1A C2A C3A 1.2(4)
O1A C1A C2A S1A 4.1(6)
N1A C1A C2A S1A -178.2(3)
C1A C2A C3A C4A -2.0(3)
S1A C2A C3A C4A 177.3(3)
C1A C2A C3A S2A 179.3(3)
S1A C2A C3A S2A -1.4(5)
C2A C3A C4A O2A -178.3(3)
S2A C3A C4A O2A 0.6(5)
C2A C3A C4A N1A 2.2(3)
S2A C3A C4A N1A -178.9(2)
O3A C5A C6A C7A -179.9(3)
N2A C5A C6A C7A 0.2(3)
O3A C5A C6A S1A -0.6(5)
N2A C5A C6A S1A 179.6(2)
C5A C6A C7A C8A -0.8(3)
S1A C6A C7A C8A 180.0(2)
C5A C6A C7A S2A -179.7(2)
S1A C6A C7A S2A 1.1(5)
C6A C7A C8A O4A -177.7(3)
S2A C7A C8A O4A 1.4(4)
C6A C7A C8A N2A 1.1(3)
S2A C7A C8A N2A -179.8(2)
N1A C9A C10A C11A 112.6(4)
N2A C12A C13A C14A 122.1(4)
O2A C4A N1A C1A 179.1(4)
C3A C4A N1A C1A -1.4(4)
O2A C4A N1A C9A 4.3(6)
C3A C4A N1A C9A -176.2(3)
O1A C1A N1A C4A 177.9(4)
C2A C1A N1A C4A 0.2(4)
O1A C1A N1A C9A -7.2(7)
C2A C1A N1A C9A 175.0(3)
C10A C9A N1A C4A 90.8(4)
C10A C9A N1A C1A -83.2(5)
O3A C5A N2A C8A -179.3(3)
C6A C5A N2A C8A 0.5(4)
O3A C5A N2A C12A -1.8(6)
C6A C5A N2A C12A 178.1(3)
O4A C8A N2A C5A 177.9(3)
C7A C8A N2A C5A -1.0(4)
O4A C8A N2A C12A 0.4(6)
C7A C8A N2A C12A -178.5(3)
C13A C12A N2A C5A -79.8(4)
C13A C12A N2A C8A 97.4(4)
C3A C2A S1A C6A 4.2(3)
C1A C2A S1A C6A -176.5(3)
C7A C6A S1A C2A -4.1(3)
C5A C6A S1A C2A 176.8(2)
C6A C7A S2A C3A 2.4(3)
C8A C7A S2A C3A -176.5(2)
C2A C3A S2A C7A -2.2(3)
C4A C3A S2A C7A 179.2(2)
C28A C15A C16A C17A 179.6(3)
Br1A C15A C16A C17A 0.8(5)
C28A C15A C16A C21A 0.0(5)
Br1A C15A C16A C21A -178.7(3)
C15A C16A C17A C18A -177.3(3)
C21A C16A C17A C18A 2.2(5)
C16A C17A C18A C19A -1.3(5)
C17A C18A C19A C20A -1.5(5)
C18A C19A C20A C21A 3.3(6)
C19A C20A C21A C22A 178.0(4)
C19A C20A C21A C16A -2.3(6)
C15A C16A C21A C22A -1.1(5)
C17A C16A C21A C22A 179.3(3)
C15A C16A C21A C20A 179.1(3)
C17A C16A C21A C20A -0.4(5)
C20A C21A C22A C23A -178.9(3)
C16A C21A C22A C23A 1.3(5)
C21A C22A C23A C28A -0.4(5)
C21A C22A C23A C24A 179.4(3)
C22A C23A C24A C25A -178.8(3)
C28A C23A C24A C25A 1.0(5)
C23A C24A C25A C26A -0.5(6)
C24A C25A C26A C27A -0.8(5)
C25A C26A C27A C28A 1.6(6)
C16A C15A C28A C23A 0.9(4)
Br1A C15A C28A C23A 179.6(2)
C16A C15A C28A C27A -179.5(3)
Br1A C15A C28A C27A -0.7(4)
C22A C23A C28A C15A -0.7(4)
C24A C23A C28A C15A 179.5(3)
C22A C23A C28A C27A 179.6(3)
C24A C23A C28A C27A -0.2(5)
C26A C27A C28A C15A 179.2(3)
C26A C27A C28A C23A -1.1(5)
O1B C1B C2B C22B -56.9
N1B C1B C2B C22B 120.5
O1B C1B C2B C3B -174.4
N1B C1B C2B C3B 3.1
O1B C1B C2B S1B 60.5
N1B C1B C2B S1B -122.1
C1B C2B C3B C4B -3.6
C22B C2B C3B C4B -121.6
S1B C2B C3B C4B 110.5
C1B C2B C3B C15B 114.1
C22B C2B C3B C15B -3.8
S1B C2B C3B C15B -131.7
C1B C2B C3B S2B -122.0
C22B C2B C3B S2B 120.1
S1B C2B C3B S2B -7.8
C2B C3B C4B O2B -175.7
C15B C3B C4B O2B 69.5
S2B C3B C4B O2B -48.8
C2B C3B C4B N1B 3.1
C15B C3B C4B N1B -111.7
S2B C3B C4B N1B 130.0
O3B C5B C6B C7B -178.5
N2B C5B C6B C7B 0.2
O3B C5B C6B S1B 2.0
N2B C5B C6B S1B -179.3
C5B C6B C7B C8B -1.4
S1B C6B C7B C8B 178.1
C5B C6B C7B S2B 179.1
S1B C6B C7B S2B -1.4
C6B C7B C8B O4B -179.5
S2B C7B C8B O4B 0.0
C6B C7B C8B N2B 2.1
S2B C7B C8B N2B -178.4
N1B C9B C10B C11B 179.4
N2B C12B C13B C14B -155.2
C4B C3B C15B C16B 56.6
C2B C3B C15B C16B -56.1
S2B C3B C15B C16B 173.6
C4B C3B C15B C28B 173.0
C2B C3B C15B C28B 60.4
S2B C3B C15B C28B -70.0
C4B C3B C15B Br1B -64.5(2)
C2B C3B C15B Br1B -177.1(2)
S2B C3B C15B Br1B 52.5(2)
C28B C15B C16B C17B 130.0
C3B C15B C16B C17B -114.3
Br1B C15B C16B C17B 9.6(3)
C28B C15B C16B C21B -53.2
C3B C15B C16B C21B 62.4
Br1B C15B C16B C21B -173.7(3)
C21B C16B C17B C18B -1.1
C15B C16B C17B C18B 175.5
C16B C17B C18B C19B 1.5
C17B C18B C19B C20B -1.5
C18B C19B C20B C21B 1.1
C17B C16B C21B C20B 0.6
C15B C16B C21B C20B -176.5
C17B C16B C21B C22B 174.7
C15B C16B C21B C22B -2.4
C19B C20B C21B C16B -0.6
C19B C20B C21B C22B -173.9
C16B C21B C22B C23B 57.4
C20B C21B C22B C23B -128.9
C16B C21B C22B C2B -59.8
C20B C21B C22B C2B 114.0
C1B C2B C22B C23B -170.8
C3B C2B C22B C23B -56.6
S1B C2B C22B C23B 76.2
C1B C2B C22B C21B -53.6
C3B C2B C22B C21B 60.7
S1B C2B C22B C21B -166.5
C21B C22B C23B C24B 130.6
C2B C22B C23B C24B -113.9
C21B C22B C23B C28B -53.6
C2B C22B C23B C28B 61.9
C28B C23B C24B C25B -1.1
C22B C23B C24B C25B 174.3
C23B C24B C25B C26B 2.3
C24B C25B C26B C27B -1.4
C25B C26B C27B C28B -0.9
C26B C27B C28B C23B 2.1
C26B C27B C28B C15B -172.1
C24B C23B C28B C27B -1.1
C22B C23B C28B C27B -177.2
C24B C23B C28B C15B 173.9
C22B C23B C28B C15B -2.2
C16B C15B C28B C27B -129.3
C3B C15B C28B C27B 114.9
Br1B C15B C28B C27B -9.7(3)
C16B C15B C28B C23B 56.2
C3B C15B C28B C23B -59.7
Br1B C15B C28B C23B 175.8(3)
O1B C1B N1B C4B 176.2
C2B C1B N1B C4B -1.2
O1B C1B N1B C9B -9.1
C2B C1B N1B C9B 173.4
O2B C4B N1B C1B 177.5
C3B C4B N1B C1B -1.3
O2B C4B N1B C9B 2.9
C3B C4B N1B C9B -175.9
C10B C9B N1B C1B 13.2
C10B C9B N1B C4B -172.6
O3B C5B N2B C8B 179.9
C6B C5B N2B C8B 1.2
O3B C5B N2B C12B 0.0
C6B C5B N2B C12B -178.7
O4B C8B N2B C5B 179.5
C7B C8B N2B C5B -2.1
O4B C8B N2B C12B -0.6
C7B C8B N2B C12B 177.9
C13B C12B N2B C5B -67.1
C13B C12B N2B C8B 113.0
C7B C6B S1B C2B -39.8
C5B C6B S1B C2B 139.6
C1B C2B S1B C6B 156.2
C22B C2B S1B C6B -86.3
C3B C2B S1B C6B 41.3
C6B C7B S2B C3B 39.2
C8B C7B S2B C3B -140.2
C4B C3B S2B C7B -147.6
C2B C3B S2B C7B -30.8
C15B C3B S2B C7B 92.4
